data_1546854
loop_
_publ_author_name
'Fiorini, Valentina'
'Zanoni, Ilaria'
'Zacchini, Stefano'
'Costa, Anna Luisa'
'Hochkoeppler, Alejandro'
'Zanotti, Valerio'
'Ranieri, Anna Maria'
'Massi, Massimiliano'
'Stefan, Alessandra'
'Stagni, Stefano'

_publ_section_title
;
 Methylation of Ir( <scp>iii</scp> )-tetrazolato complexes: an effective
 route to modulate the emission outputs and to switch to antimicrobial
 properties
;
_journal_issue 36
_journal_name_full 'Dalton Transactions'
_journal_page_first 12328
_journal_page_last 12338
_journal_paper_doi 10.1039/C7DT02352A
_journal_volume 46
_journal_year 2017
_chemical_formula_sum 'C31 H23 Cl4 F10 Ir N7 P'
_chemical_formula_weight 1048.53
_space_group_crystal_system monoclinic
_space_group_IT_number 14
_space_group_name_Hall '-P 2ybc'
_space_group_name_H-M_alt 'P 1 21/c 1'
_symmetry_space_group_name_Hall '-P 2ybc'
_symmetry_space_group_name_H-M 'P 1 21/c 1'
_atom_sites_solution_hydrogens geom
_audit_creation_method SHELXL-2014/7
_audit_update_record
;
2017-06-27 deposited with the CCDC.
2017-07-31 downloaded from the CCDC.
;
_cell_angle_alpha 90
_cell_angle_beta 96.203(3)
_cell_angle_gamma 90
_cell_formula_units_Z 4
_cell_length_a 16.992(3)
_cell_length_b 11.9864(19)
_cell_length_c 17.811(3)
_cell_measurement_reflns_used 9991
_cell_measurement_temperature 100(2)
_cell_measurement_theta_max 26.431
_cell_measurement_theta_min 2.316
_cell_volume 3606.4(10)
_computing_cell_refinement 'APEX3 (Bruker AXS, 2015)'
_computing_data_collection 'APEX3 (Bruker AXS, 2015)'
_computing_data_reduction 'SAINT (Bruker AXS, 2015)'
_computing_molecular_graphics 'ORTEPIII (Johnson, 1996)'
_computing_publication_material 'XCIF 2014/2 (Bruker AXS, 2014)'
_computing_structure_refinement 'SHELXL-2014/7 (Sheldrick, 2014)'
_computing_structure_solution 'SHELXT (Sheldrick, 2015)'
_diffrn_ambient_temperature 100(2)
_diffrn_measured_fraction_theta_full 0.998
_diffrn_measured_fraction_theta_max 0.998
_diffrn_measurement_device_type 'PHOTON100 area detector'
_diffrn_measurement_method 'phi and omega scans'
_diffrn_radiation_type MoK\a
_diffrn_radiation_wavelength 0.71073
_diffrn_reflns_av_R_equivalents 0.0730
_diffrn_reflns_av_unetI/netI 0.0445
_diffrn_reflns_Laue_measured_fraction_full 0.998
_diffrn_reflns_Laue_measured_fraction_max 0.998
_diffrn_reflns_limit_h_max 20
_diffrn_reflns_limit_h_min -20
_diffrn_reflns_limit_k_max 14
_diffrn_reflns_limit_k_min -14
_diffrn_reflns_limit_l_max 21
_diffrn_reflns_limit_l_min -21
_diffrn_reflns_number 39761
_diffrn_reflns_point_group_measured_fraction_full 0.998
_diffrn_reflns_point_group_measured_fraction_max 0.998
_diffrn_reflns_theta_full 25.100
_diffrn_reflns_theta_max 25.100
_diffrn_reflns_theta_min 2.052
_diffrn_source 'fine-focus sealed tube'
_exptl_absorpt_coefficient_mu 4.131
_exptl_absorpt_correction_T_max 0.7454
_exptl_absorpt_correction_T_min 0.4206
_exptl_absorpt_correction_type empirical
_exptl_absorpt_process_details
; 
 Data were corrected for Lorentz polarization and absorption
 effects (empirical absorption correction SADABS).
 R(int) =  0.1343 (selected reflections only, before parameter refinement)
 R(int) =  0.0710 (selected reflections only, after parameter refinement)
;
_exptl_crystal_colour yellow
_exptl_crystal_density_diffrn 1.931
_exptl_crystal_description needle
_exptl_crystal_F_000 2032
_exptl_crystal_size_max 0.140
_exptl_crystal_size_mid 0.120
_exptl_crystal_size_min 0.100
_refine_diff_density_max 3.815
_refine_diff_density_min -2.533
_refine_diff_density_rms 0.259
_refine_ls_extinction_method none
_refine_ls_goodness_of_fit_ref 1.078
_refine_ls_hydrogen_treatment constr
_refine_ls_matrix_type full
_refine_ls_number_parameters 439
_refine_ls_number_reflns 6406
_refine_ls_number_restraints 494
_refine_ls_restrained_S_all 1.103
_refine_ls_R_factor_all 0.1056
_refine_ls_R_factor_gt 0.0857
_refine_ls_shift/su_max 0.001
_refine_ls_shift/su_mean 0.000
_refine_ls_structure_factor_coef Fsqd
_refine_ls_weighting_details 'w=1/[\s^2^(Fo^2^)+(0.1032P)^2^+102.8722P] where P=(Fo^2^+2Fc^2^)/3'
_refine_ls_weighting_scheme calc
_refine_ls_wR_factor_gt 0.2120
_refine_ls_wR_factor_ref 0.2325
_reflns_Friedel_coverage 0.000
_reflns_number_gt 5144
_reflns_number_total 6406
_reflns_threshold_expression 'I > 2\s(I)'
_cod_data_source_file c7dt02352a2.cif
_cod_data_source_block F2IrPTZMe
_cod_original_cell_volume 3606.3(10)
_cod_database_code 1546854
_shelx_shelxl_version_number 2014/7
_shelx_space_group_comment
;
The symmetry employed for this shelxl refinement is uniquely defined
by the following loop, which should always be used as a source of
symmetry information in preference to the above space-group names.
They are only intended as comments.
;
_shelx_estimated_absorpt_t_min 0.595
_shelx_estimated_absorpt_t_max 0.683

loop_
_space_group_symop_operation_xyz
'x, y, z'
'-x, y+1/2, -z+1/2'
'-x, -y, -z'
'x, -y-1/2, z-1/2'

loop_
_atom_site_label
_atom_site_type_symbol
_atom_site_fract_x
_atom_site_fract_y
_atom_site_fract_z
_atom_site_U_iso_or_equiv
_atom_site_adp_type
_atom_site_occupancy
_atom_site_site_symmetry_order
_atom_site_calc_flag
_atom_site_refinement_flags_posn
_atom_site_refinement_flags_adp
Ir1 Ir 0.76572(3) 0.68172(5) 0.49022(3) 0.0394(2) Uani 1 1 d . .
N1 N 0.6673(6) 0.7896(9) 0.4638(6) 0.031(2) Uani 1 1 d . U
N2 N 0.6347(6) 0.8426(8) 0.4026(5) 0.027(2) Uani 1 1 d . U
N3 N 0.5702(6) 0.8869(8) 0.4246(5) 0.028(2) Uani 1 1 d . U
N4 N 0.5584(7) 0.8669(9) 0.4964(6) 0.033(2) Uani 1 1 d . U
C1 C 0.6215(8) 0.8052(10) 0.5189(7) 0.028(3) Uani 1 1 d . U
C2 C 0.6439(7) 0.7552(10) 0.5927(6) 0.025(2) Uani 1 1 d . U
C3 C 0.6051(8) 0.7733(11) 0.6553(7) 0.030(3) Uani 1 1 d . U
H3 H 0.5589 0.8184 0.6521 0.036 Uiso 1 1 calc R U
C4 C 0.6342(8) 0.7251(11) 0.7227(7) 0.030(3) Uani 1 1 d . U
H4 H 0.6098 0.7389 0.7674 0.037 Uiso 1 1 calc R U
C5 C 0.6994(7) 0.6564(10) 0.7244(7) 0.026(3) Uani 1 1 d . U
H5 H 0.7187 0.6195 0.7699 0.031 Uiso 1 1 calc R U
C6 C 0.7367(7) 0.6411(12) 0.6601(7) 0.032(3) Uani 1 1 d . U
H6 H 0.7817 0.5937 0.6621 0.038 Uiso 1 1 calc R U
C7 C 0.5151(10) 0.9517(12) 0.3727(8) 0.044(4) Uani 1 1 d . U
H7A H 0.4710 0.9776 0.3993 0.066 Uiso 1 1 calc R U
H7B H 0.5428 1.0161 0.3542 0.066 Uiso 1 1 calc R U
H7C H 0.4947 0.9047 0.3299 0.066 Uiso 1 1 calc R U
N5 N 0.7111(6) 0.6909(8) 0.5956(6) 0.026(2) Uani 1 1 d . U
N6 N 0.6971(5) 0.5543(7) 0.4428(4) 0.047(3) Uani 1 1 d G U
C8 C 0.6403(6) 0.4989(8) 0.4794(4) 0.051(4) Uani 1 1 d G U
H8 H 0.6315 0.5198 0.5292 0.062 Uiso 1 1 calc R U
C9 C 0.5965(6) 0.4130(9) 0.4430(6) 0.061(4) Uani 1 1 d G U
H9 H 0.5576 0.3752 0.4680 0.073 Uiso 1 1 calc R U
C10 C 0.6094(7) 0.3824(8) 0.3701(6) 0.076(6) Uani 1 1 d G U
H10 H 0.5794 0.3236 0.3452 0.091 Uiso 1 1 calc R U
C11 C 0.6662(7) 0.4377(9) 0.3335(4) 0.064(4) Uani 1 1 d G U
H11 H 0.6750 0.4168 0.2836 0.077 Uiso 1 1 calc R U
C12 C 0.7100(6) 0.5237(8) 0.3698(5) 0.049(4) Uani 1 1 d G U
C13 C 0.7722(6) 0.5930(8) 0.3418(6) 0.053(4) Uani 1 1 d G U
C14 C 0.8052(6) 0.6783(9) 0.3879(4) 0.044(3) Uani 1 1 d G U
C15 C 0.8616(6) 0.7485(9) 0.3621(6) 0.060(4) Uani 1 1 d G U
H15 H 0.8842 0.8068 0.3936 0.072 Uiso 1 1 calc R U
C16 C 0.8850(6) 0.7334(10) 0.2904(6) 0.063(4) Uani 1 1 d G U
C17 C 0.8519(8) 0.6482(11) 0.2444(5) 0.075(5) Uani 1 1 d G U
H17 H 0.8679 0.6379 0.1954 0.090 Uiso 1 1 calc R U
C18 C 0.7955(7) 0.5780(9) 0.2701(6) 0.070(5) Uani 1 1 d G U
F1 F 0.9366(8) 0.8034(12) 0.2652(7) 0.094(4) Uani 1 1 d . U
F2 F 0.7688(10) 0.5046(14) 0.2255(8) 0.123(5) Uani 1 1 d . U
N7 N 0.8462(5) 0.7968(8) 0.5310(5) 0.052(3) Uani 1 1 d G U
C19 C 0.8336(5) 0.9112(8) 0.5250(6) 0.053(4) Uani 1 1 d G U
H19 H 0.7841 0.9390 0.5028 0.064 Uiso 1 1 calc R U
C20 C 0.8934(7) 0.9849(7) 0.5515(7) 0.073(5) Uani 1 1 d G U
H20 H 0.8848 1.0631 0.5474 0.088 Uiso 1 1 calc R U
C21 C 0.9658(6) 0.9443(10) 0.5840(7) 0.067(5) Uani 1 1 d G U
H21 H 1.0067 0.9947 0.6021 0.080 Uiso 1 1 calc R U
C22 C 0.9784(5) 0.8299(11) 0.5900(6) 0.069(5) Uani 1 1 d G U
H22 H 1.0279 0.8021 0.6122 0.083 Uiso 1 1 calc R U
C23 C 0.9186(6) 0.7562(8) 0.5635(6) 0.058(4) Uani 1 1 d G U
C24 C 0.9215(7) 0.6329(8) 0.5652(7) 0.058(4) Uani 1 1 d G U
C25 C 0.8556(6) 0.5774(9) 0.5304(6) 0.060(4) Uani 1 1 d G U
C26 C 0.8548(6) 0.4615(9) 0.5272(6) 0.060(4) Uani 1 1 d G U
H26 H 0.8097 0.4236 0.5034 0.072 Uiso 1 1 calc R U
C27 C 0.9199(8) 0.4012(8) 0.5589(7) 0.076(5) Uani 1 1 d G U
C28 C 0.9858(6) 0.4567(11) 0.5937(7) 0.084(6) Uani 1 1 d G U
H28 H 1.0304 0.4154 0.6154 0.100 Uiso 1 1 calc R U
C29 C 0.9866(6) 0.5725(11) 0.5969(7) 0.070(5) Uani 1 1 d G U
F3 F 0.9230(9) 0.2931(12) 0.5542(8) 0.104(4) Uani 1 1 d . U
F4 F 1.0516(9) 0.6221(15) 0.6309(8) 0.113(5) Uani 1 1 d . U
P1 P 0.4318(3) 0.6253(3) 0.3206(2) 0.0413(9) Uani 1 1 d . .
F11 F 0.4832(7) 0.6723(8) 0.3934(5) 0.062(3) Uani 1 1 d . U
F12 F 0.5108(7) 0.6026(11) 0.2820(6) 0.076(3) Uani 1 1 d . U
F13 F 0.4263(9) 0.7486(11) 0.2853(7) 0.099(4) Uani 1 1 d . U
F14 F 0.3786(6) 0.5797(8) 0.2477(5) 0.058(2) Uani 1 1 d . U
F15 F 0.3528(8) 0.6456(11) 0.3599(7) 0.086(3) Uani 1 1 d . U
F16 F 0.4386(6) 0.5052(8) 0.3558(5) 0.056(2) Uani 1 1 d . U
C101 C 0.8013(19) 0.1890(19) 0.280(2) 0.160(8) Uani 1 1 d D U
H10A H 0.7451 0.1834 0.2585 0.192 Uiso 1 1 calc R U
H10B H 0.8045 0.2351 0.3261 0.192 Uiso 1 1 calc R U
Cl1 Cl 0.8575(8) 0.2474(13) 0.2144(8) 0.197(5) Uani 1 1 d D U
Cl2 Cl 0.8409(6) 0.0559(8) 0.3000(7) 0.169(4) Uani 1 1 d D U
C201 C 0.657(2) 0.169(2) 0.5273(10) 0.142(7) Uani 1 1 d D U
H20A H 0.6791 0.2442 0.5400 0.171 Uiso 1 1 calc R U
H20B H 0.5987 0.1743 0.5228 0.171 Uiso 1 1 calc R U
Cl11 Cl 0.6891(5) 0.0774(7) 0.5977(5) 0.125(3) Uani 1 1 d D U
Cl21 Cl 0.6869(7) 0.1260(8) 0.4423(5) 0.148(3) Uani 1 1 d D U

loop_
_atom_site_aniso_label
_atom_site_aniso_U_11
_atom_site_aniso_U_22
_atom_site_aniso_U_33
_atom_site_aniso_U_23
_atom_site_aniso_U_13
_atom_site_aniso_U_12
Ir1 0.0313(3) 0.0681(4) 0.0212(3) 0.0143(2) 0.0133(2) 0.0229(3)
N1 0.033(6) 0.039(6) 0.021(5) 0.003(4) 0.008(4) 0.006(5)
N2 0.032(6) 0.030(6) 0.020(5) 0.002(4) 0.005(4) 0.009(4)
N3 0.042(6) 0.028(6) 0.015(4) 0.006(4) 0.006(4) 0.012(5)
N4 0.042(6) 0.034(6) 0.023(5) 0.002(4) 0.011(4) 0.008(5)
C1 0.037(7) 0.030(7) 0.018(6) 0.002(5) 0.005(5) 0.010(5)
C2 0.035(6) 0.019(6) 0.024(6) 0.005(5) 0.012(5) 0.006(5)
C3 0.038(7) 0.026(6) 0.029(6) 0.001(5) 0.015(5) 0.010(5)
C4 0.038(7) 0.036(7) 0.019(6) 0.002(5) 0.011(5) 0.000(6)
C5 0.029(6) 0.022(6) 0.025(6) 0.004(5) -0.002(5) -0.003(5)
C6 0.027(6) 0.048(8) 0.021(6) 0.008(5) 0.002(5) 0.010(6)
C7 0.068(10) 0.033(8) 0.030(7) 0.002(6) 0.005(7) 0.028(7)
N5 0.031(5) 0.024(5) 0.024(5) 0.010(4) 0.007(4) 0.004(4)
N6 0.064(8) 0.054(8) 0.023(5) 0.006(5) 0.011(5) 0.038(6)
C8 0.072(10) 0.055(9) 0.028(7) -0.005(7) 0.008(7) 0.027(8)
C9 0.085(12) 0.054(10) 0.043(9) -0.004(7) 0.003(8) 0.015(9)
C10 0.104(14) 0.075(12) 0.042(9) -0.012(9) -0.024(9) 0.026(11)
C11 0.079(8) 0.064(8) 0.050(7) -0.005(6) 0.007(7) 0.021(7)
C12 0.062(7) 0.047(7) 0.037(6) 0.007(5) 0.006(6) 0.029(6)
C13 0.062(7) 0.057(7) 0.043(6) 0.006(6) 0.015(6) 0.037(6)
C14 0.045(6) 0.061(7) 0.029(6) 0.015(5) 0.018(5) 0.026(6)
C15 0.051(7) 0.077(8) 0.054(7) 0.015(7) 0.017(6) 0.019(7)
C16 0.050(7) 0.083(8) 0.062(7) 0.023(7) 0.028(6) 0.026(7)
C17 0.079(9) 0.085(9) 0.068(8) 0.013(7) 0.033(7) 0.027(7)
C18 0.084(9) 0.071(8) 0.057(8) -0.006(7) 0.018(7) 0.027(7)
F1 0.077(6) 0.137(8) 0.073(6) 0.036(6) 0.038(5) 0.020(6)
F2 0.154(9) 0.125(9) 0.095(8) -0.005(7) 0.039(7) 0.031(7)
N7 0.046(6) 0.080(7) 0.035(5) 0.018(5) 0.020(5) 0.009(6)
C19 0.043(7) 0.073(8) 0.044(7) 0.011(6) 0.006(6) -0.017(6)
C20 0.072(8) 0.087(9) 0.063(8) 0.017(7) 0.019(7) -0.015(7)
C21 0.054(7) 0.095(9) 0.054(7) 0.006(7) 0.014(6) -0.016(7)
C22 0.057(8) 0.097(9) 0.055(8) -0.001(7) 0.016(6) -0.001(7)
C23 0.051(7) 0.089(8) 0.037(6) 0.007(6) 0.015(6) 0.002(7)
C24 0.052(7) 0.083(8) 0.040(6) 0.004(6) 0.014(6) 0.020(7)
C25 0.064(8) 0.080(8) 0.038(6) 0.012(6) 0.018(6) 0.019(7)
C26 0.063(8) 0.069(8) 0.049(7) 0.017(6) 0.020(6) 0.030(7)
C27 0.084(9) 0.083(9) 0.066(8) 0.006(7) 0.027(7) 0.025(7)
C28 0.083(9) 0.102(10) 0.068(8) 0.006(8) 0.017(7) 0.018(8)
C29 0.066(8) 0.093(9) 0.053(7) -0.001(7) 0.016(7) 0.010(7)
F3 0.118(8) 0.104(7) 0.092(7) 0.021(6) 0.023(6) 0.064(6)
F4 0.088(7) 0.157(9) 0.092(7) 0.005(7) 0.003(6) 0.028(7)
P1 0.063(2) 0.034(2) 0.0270(17) 0.0020(15) 0.0066(16) -0.0054(18)
F11 0.095(6) 0.048(5) 0.043(5) 0.001(4) -0.002(5) -0.014(5)
F12 0.068(6) 0.102(7) 0.063(5) -0.003(5) 0.022(5) -0.021(5)
F13 0.139(8) 0.075(7) 0.075(6) 0.010(6) -0.014(6) -0.008(6)
F14 0.062(5) 0.067(5) 0.046(4) -0.004(4) 0.005(4) -0.010(4)
F15 0.082(7) 0.108(7) 0.068(6) -0.010(6) 0.015(5) 0.028(6)
F16 0.056(5) 0.052(5) 0.057(5) 0.002(4) 0.000(4) -0.009(4)
C101 0.151(9) 0.160(9) 0.167(9) 0.007(6) 0.007(6) -0.003(6)
Cl1 0.158(8) 0.221(9) 0.215(9) 0.031(8) 0.033(7) 0.011(8)
Cl2 0.135(6) 0.128(6) 0.217(8) -0.014(6) -0.101(6) -0.027(5)
C201 0.150(9) 0.144(9) 0.133(9) 0.003(6) 0.018(6) 0.005(6)
Cl11 0.124(5) 0.130(6) 0.126(5) -0.007(5) 0.036(5) 0.014(5)
Cl21 0.225(9) 0.111(5) 0.109(5) -0.016(4) 0.014(6) 0.018(6)

loop_
_atom_type_symbol
_atom_type_description
_atom_type_scat_dispersion_real
_atom_type_scat_dispersion_imag
_atom_type_scat_source
C C 0.0033 0.0016 'International Tables Vol C Tables 4.2.6.8 and 6.1.1.4'
H H 0.0000 0.0000 'International Tables Vol C Tables 4.2.6.8 and 6.1.1.4'
N N 0.0061 0.0033 'International Tables Vol C Tables 4.2.6.8 and 6.1.1.4'
Ir Ir -1.4442 7.9887 'International Tables Vol C Tables 4.2.6.8 and 6.1.1.4'
P P 0.1023 0.0942 'International Tables Vol C Tables 4.2.6.8 and 6.1.1.4'
F F 0.0171 0.0103 'International Tables Vol C Tables 4.2.6.8 and 6.1.1.4'
Cl Cl 0.1484 0.1585 'International Tables Vol C Tables 4.2.6.8 and 6.1.1.4'

loop_
_geom_angle_atom_site_label_1
_geom_angle_atom_site_label_2
_geom_angle_atom_site_label_3
_geom_angle
C14 Ir1 N7 93.5(4)
C14 Ir1 C25 89.7(4)
N7 Ir1 C25 80.8(5)
C14 Ir1 N6 80.9(4)
N7 Ir1 N6 172.0(4)
C25 Ir1 N6 93.3(4)
C14 Ir1 N1 98.3(4)
N7 Ir1 N1 98.6(4)
C25 Ir1 N1 172.0(4)
N6 Ir1 N1 87.9(4)
C14 Ir1 N5 174.1(4)
N7 Ir1 N5 89.4(4)
C25 Ir1 N5 95.8(4)
N6 Ir1 N5 96.7(4)
N1 Ir1 N5 76.2(4)
N2 N1 C1 108.3(10)
N2 N1 Ir1 136.0(8)
C1 N1 Ir1 115.5(8)
N3 N2 N1 103.6(9)
N2 N3 N4 115.4(9)
N2 N3 C7 121.5(10)
N4 N3 C7 123.1(10)
C1 N4 N3 100.9(10)
N4 C1 N1 111.9(10)
N4 C1 C2 128.7(11)
N1 C1 C2 119.5(11)
C3 C2 N5 121.9(11)
C3 C2 C1 124.5(11)
N5 C2 C1 113.5(10)
C2 C3 C4 119.0(12)
C2 C3 H3 120.5
C4 C3 H3 120.5
C3 C4 C5 118.8(11)
C3 C4 H4 120.6
C5 C4 H4 120.6
C6 C5 C4 120.2(11)
C6 C5 H5 119.9
C4 C5 H5 119.9
N5 C6 C5 121.5(12)
N5 C6 H6 119.2
C5 C6 H6 119.2
N3 C7 H7A 109.5
N3 C7 H7B 109.5
H7A C7 H7B 109.5
N3 C7 H7C 109.5
H7A C7 H7C 109.5
H7B C7 H7C 109.5
C6 N5 C2 118.5(10)
C6 N5 Ir1 126.3(8)
C2 N5 Ir1 115.1(7)
C8 N6 C12 120.0
C8 N6 Ir1 123.7(5)
C12 N6 Ir1 116.3(5)
N6 C8 C9 120.0
N6 C8 H8 120.0
C9 C8 H8 120.0
C8 C9 C10 120.0
C8 C9 H9 120.0
C10 C9 H9 120.0
C11 C10 C9 120.0
C11 C10 H10 120.0
C9 C10 H10 120.0
C12 C11 C10 120.0
C12 C11 H11 120.0
C10 C11 H11 120.0
C11 C12 N6 120.0
C11 C12 C13 129.0(7)
N6 C12 C13 111.0(7)
C14 C13 C18 120.0
C14 C13 C12 118.3(8)
C18 C13 C12 121.6(8)
C15 C14 C13 120.0
C15 C14 Ir1 126.6(6)
C13 C14 Ir1 113.4(6)
C16 C15 C14 120.0
C16 C15 H15 120.0
C14 C15 H15 120.0
F1 C16 C15 119.6(10)
F1 C16 C17 120.3(10)
C15 C16 C17 120.0
C16 C17 C18 120.0
C16 C17 H17 120.0
C18 C17 H17 120.0
F2 C18 C17 116.0(12)
F2 C18 C13 124.0(12)
C17 C18 C13 120.0
C19 N7 C23 120.0
C19 N7 Ir1 123.6(6)
C23 N7 Ir1 116.4(6)
C20 C19 N7 120.0
C20 C19 H19 120.0
N7 C19 H19 120.0
C19 C20 C21 120.0
C19 C20 H20 120.0
C21 C20 H20 120.0
C22 C21 C20 120.0
C22 C21 H21 120.0
C20 C21 H21 120.0
C23 C22 C21 120.0
C23 C22 H22 120.0
C21 C22 H22 120.0
C22 C23 N7 120.0
C22 C23 C24 127.4(8)
N7 C23 C24 112.6(8)
C25 C24 C29 120.0
C25 C24 C23 116.5(9)
C29 C24 C23 123.5(9)
C26 C25 C24 120.0
C26 C25 Ir1 126.5(6)
C24 C25 Ir1 113.5(6)
C25 C26 C27 120.0
C25 C26 H26 120.0
C27 C26 H26 120.0
F3 C27 C26 121.9(11)
F3 C27 C28 118.0(11)
C26 C27 C28 120.0
C29 C28 C27 120.0
C29 C28 H28 120.0
C27 C28 H28 120.0
F4 C29 C28 117.7(12)
F4 C29 C24 122.3(12)
C28 C29 C24 120.0
F16 P1 F11 89.4(5)
F16 P1 F14 91.2(5)
F11 P1 F14 178.7(7)
F16 P1 F12 89.2(6)
F11 P1 F12 89.9(6)
F14 P1 F12 91.2(6)
F16 P1 F15 89.6(6)
F11 P1 F15 90.1(7)
F14 P1 F15 88.8(6)
F12 P1 F15 178.8(7)
F16 P1 F13 179.1(7)
F11 P1 F13 89.8(6)
F14 P1 F13 89.6(6)
F12 P1 F13 90.3(8)
F15 P1 F13 90.8(8)
Cl1 C101 Cl2 106.2(13)
Cl1 C101 H10A 110.5
Cl2 C101 H10A 110.5
Cl1 C101 H10B 110.5
Cl2 C101 H10B 110.5
H10A C101 H10B 108.7
Cl11 C201 Cl21 110.5(12)
Cl11 C201 H20A 109.5
Cl21 C201 H20A 109.5
Cl11 C201 H20B 109.5
Cl21 C201 H20B 109.5
H20A C201 H20B 108.1

loop_
_geom_bond_atom_site_label_1
_geom_bond_atom_site_label_2
_geom_bond_distance
Ir1 C14 2.010(7)
Ir1 N7 2.022(8)
Ir1 C25 2.042(8)
Ir1 N6 2.048(8)
Ir1 N1 2.127(11)
Ir1 N5 2.184(10)
N1 N2 1.329(14)
N1 C1 1.329(16)
N2 N3 1.315(14)
N3 N4 1.337(14)
N3 C7 1.465(16)
N4 C1 1.329(17)
C1 C2 1.457(16)
C2 C3 1.373(16)
C2 N5 1.374(15)
C3 C4 1.376(17)
C3 H3 0.9500
C4 C5 1.378(18)
C4 H4 0.9500
C5 C6 1.378(18)
C5 H5 0.9500
C6 N5 1.326(15)
C6 H6 0.9500
C7 H7A 0.9800
C7 H7B 0.9800
C7 H7C 0.9800
N6 C8 1.3900
N6 C12 1.3900
C8 C9 1.3900
C8 H8 0.9500
C9 C10 1.3900
C9 H9 0.9500
C10 C11 1.3900
C10 H10 0.9500
C11 C12 1.3900
C11 H11 0.9500
C12 C13 1.472(12)
C13 C14 1.3900
C13 C18 1.3900
C14 C15 1.3900
C15 C16 1.3900
C15 H15 0.9500
C16 F1 1.326(15)
C16 C17 1.3900
C17 C18 1.3900
C17 H17 0.9500
C18 F2 1.238(16)
N7 C19 1.3900
N7 C23 1.3900
C19 C20 1.3900
C19 H19 0.9500
C20 C21 1.3900
C20 H20 0.9500
C21 C22 1.3900
C21 H21 0.9500
C22 C23 1.3900
C22 H22 0.9500
C23 C24 1.478(13)
C24 C25 1.3900
C24 C29 1.3900
C25 C26 1.3900
C26 C27 1.3900
C26 H26 0.9500
C27 F3 1.300(16)
C27 C28 1.3900
C28 C29 1.3900
C28 H28 0.9500
C29 F4 1.339(18)
P1 F16 1.569(10)
P1 F11 1.587(10)
P1 F14 1.596(10)
P1 F12 1.596(12)
P1 F15 1.599(13)
P1 F13 1.604(13)
C101 Cl1 1.732(15)
C101 Cl2 1.754(15)
C101 H10A 0.9900
C101 H10B 0.9900
C201 Cl11 1.712(15)
C201 Cl21 1.725(15)
C201 H20A 0.9900
C201 H20B 0.9900
